data_4300721
loop_
_publ_author_name
'Gonz\'alez-P\'erez, Josefa Mar\'ia'
'Alarc\'on-Payer, Carolina'
'Casti\~neiras, Alfonso'
'Pivetta, Tiziana'
'Lezama, Luis'
'Choquesillo-Lazarte, Duane'
'Crisponi, Guido'
'Nicl\'os-Guti\'errez, Juan'

_journal_name_full 'Inorganic Chemistry'
_journal_paper_doi 10.1021/ic051965s
_journal_year 2006
_chemical_formula_sum 'C20 H34 Cu2 N20 O9'
_chemical_formula_weight 825.75
_space_group_IT_number 2
_symmetry_cell_setting triclinic
_symmetry_space_group_name_Hall '-P 1'
_symmetry_space_group_name_H-M 'P -1'
_cell_angle_alpha 78.7230(10)
_cell_angle_beta 76.7690(10)
_cell_angle_gamma 63.5080(10)
_cell_formula_units_Z 1
_cell_length_a 9.3740(7)
_cell_length_b 9.4395(7)
_cell_length_c 10.3261(8)
_cell_measurement_temperature 100(2)
_cell_volume 791.47(10)
_diffrn_ambient_temperature 100(2)
_exptl_crystal_density_diffrn 1.732
_cod_database_code 4300721

loop_
_symmetry_equiv_pos_as_xyz
'x, y, z'
'-x, -y, -z'

loop_
_atom_site_label
_atom_site_type_symbol
_atom_site_fract_x
_atom_site_fract_y
_atom_site_fract_z
_atom_site_U_iso_or_equiv
_atom_site_adp_type
_atom_site_occupancy
_atom_site_symmetry_multiplicity
_atom_site_calc_flag
_atom_site_refinement_flags
_atom_site_disorder_assembly
_atom_site_disorder_group
Cu1 Cu 0.39806(5) 0.41591(4) 0.06619(4) 0.04172(16) Uani 1 1 d . . .
O1 O 0.2606(4) 0.2760(4) 0.1558(3) 0.0711(8) Uani 1 1 d . . .
H1A H 0.2071 0.2660 0.1274 0.085 Uiso 1 1 d R . .
H1B H 0.2615 0.2379 0.2217 0.085 Uiso 1 1 d R . .
N11 N 0.2805(4) 0.5749(5) 0.4534(3) 0.0597(8) Uani 1 1 d . . .
N13 N 0.3775(3) 0.5172(3) 0.2290(3) 0.0417(6) Uani 1 1 d . . .
N16 N 0.3339(6) 0.7388(5) 0.5593(4) 0.0762(11) Uani 1 1 d . . .
H16A H 0.2760 0.7219 0.6330 0.091 Uiso 1 1 d R . .
H16B H 0.3813 0.7998 0.5546 0.091 Uiso 1 1 d R . .
N17 N 0.5362(5) 0.7846(5) 0.2886(4) 0.0680(9) Uani 1 1 d . . .
N19 N 0.4533(4) 0.3472(4) -0.1182(3) 0.0472(6) Uani 1 1 d . . .
N21 N -0.0458(4) 0.7765(4) -0.0423(3) 0.0465(6) Uani 1 1 d . . .
N23 N 0.2160(4) 0.6188(4) 0.0037(3) 0.0466(6) Uani 1 1 d . . .
N26 N -0.1184(5) 1.0397(5) -0.1883(4) 0.0763(11) Uani 1 1 d . . .
H26A H -0.0869 1.1089 -0.2368 0.092 Uiso 1 1 d R . .
H26B H -0.2174 1.0545 -0.1796 0.092 Uiso 1 1 d R . .
N27 N 0.2104(5) 0.9834(5) -0.2097(4) 0.0723(10) Uani 1 1 d . . .
N29 N 0.6119(4) 0.2484(4) 0.1081(3) 0.0546(7) Uani 1 1 d . . .
C12 C 0.2929(6) 0.5052(6) 0.3499(4) 0.0685(11) Uani 1 1 d . . .
H12 H 0.2413 0.4416 0.3658 0.082 Uiso 1 1 d R . .
C14 C 0.4517(4) 0.6126(4) 0.2244(3) 0.0441(7) Uani 1 1 d . . .
C15 C 0.4400(5) 0.6895(5) 0.3304(4) 0.0625(10) Uani 1 1 d . . .
C16 C 0.3510(5) 0.6688(5) 0.4514(4) 0.0577(9) Uani 1 1 d . . .
C18 C 0.4074(6) 0.2504(6) -0.1634(5) 0.0705(11) Uani 1 1 d . . .
H18 H 0.3230 0.2174 -0.1111 0.085 Uiso 1 1 d R . .
C22 C 0.0601(4) 0.6504(4) 0.0157(4) 0.0478(7) Uani 1 1 d . . .
H22 H 0.0200 0.5782 0.0679 0.057 Uiso 1 1 d R . .
C24 C 0.2472(4) 0.7389(4) -0.0743(3) 0.0466(7) Uani 1 1 d . . .
C25 C 0.1348(6) 0.8744(6) -0.1316(5) 0.0722(12) Uani 1 1 d . . .
C26 C -0.0081(7) 0.9067(6) -0.1264(5) 0.0742(13) Uani 1 1 d . . .
C28 C 0.6423(6) 0.1072(5) 0.1828(4) 0.0686(10) Uani 1 1 d . . .
H28 H 0.5627 0.0671 0.2247 0.082 Uiso 1 1 d R . .
O2 O 0.4934(16) 0.0592(13) 0.5059(10) 0.126(3) Uani 0.50 1 d P . .
H2A H 0.5215 0.0094 0.4619 0.151 Uiso 0.50 1 d PR . .
H2B H 0.4091 0.1431 0.4928 0.151 Uiso 0.50 1 d PR . .
O3 O 0.0916(15) 0.2592(12) 0.6418(9) 0.254(5) Uani 1 1 d . . .
H3A H 0.1094 0.3407 0.6389 0.304 Uiso 1 1 d R . .
H3B H 0.1748 0.1565 0.6785 0.304 Uiso 1 1 d R . .
O4 O 0.1670(13) 0.1825(12) 0.4093(8) 0.233(5) Uani 1 1 d . . .
H4A H 0.1825 0.1530 0.5066 0.279 Uiso 1 1 d R . .
H4B H 0.1894 0.2736 0.3787 0.279 Uiso 1 1 d R . .
O5 O 0.0805(10) 0.5377(10) 0.6874(7) 0.190(3) Uani 1 1 d . . .
H5A H 0.1164 0.5838 0.5867 0.227 Uiso 1 1 d R . .
H5B H -0.0377 0.6169 0.7121 0.227 Uiso 1 1 d R . .

loop_
_atom_site_aniso_label
_atom_site_aniso_U_11
_atom_site_aniso_U_22
_atom_site_aniso_U_33
_atom_site_aniso_U_23
_atom_site_aniso_U_13
_atom_site_aniso_U_12
Cu1 0.0435(3) 0.0422(2) 0.0404(2) -0.00506(16) -0.00681(16) -0.01864(18)
O1 0.076(2) 0.076(2) 0.0671(17) -0.0043(15) -0.0132(15) -0.0375(17)
N11 0.061(2) 0.063(2) 0.0558(18) -0.0077(15) -0.0088(15) -0.0272(17)
N13 0.0428(14) 0.0423(14) 0.0404(13) -0.0046(10) -0.0070(11) -0.0181(11)
N16 0.080(3) 0.077(3) 0.071(2) -0.0126(19) -0.010(2) -0.031(2)
N17 0.073(2) 0.070(2) 0.0629(19) -0.0090(17) -0.0098(17) -0.0317(19)
N19 0.0488(15) 0.0476(15) 0.0469(14) -0.0063(12) -0.0079(12) -0.0211(13)
N21 0.0466(15) 0.0483(16) 0.0449(14) -0.0061(12) -0.0068(12) -0.0200(13)
N23 0.0474(15) 0.0482(15) 0.0459(14) -0.0077(12) -0.0069(12) -0.0207(13)
N26 0.077(3) 0.074(2) 0.075(3) -0.009(2) -0.017(2) -0.027(2)
N27 0.080(3) 0.071(2) 0.066(2) -0.0111(16) -0.0095(18) -0.032(2)
N29 0.0600(18) 0.0541(16) 0.0504(15) -0.0069(12) -0.0085(13) -0.0240(14)
C12 0.072(3) 0.072(3) 0.064(2) -0.010(2) -0.008(2) -0.034(2)
C14 0.0447(16) 0.0435(15) 0.0431(15) -0.0050(12) -0.0089(13) -0.0167(13)
C15 0.064(2) 0.062(2) 0.060(2) -0.0092(18) -0.0118(18) -0.0234(19)
C16 0.058(2) 0.058(2) 0.055(2) -0.0054(17) -0.0107(17) -0.0225(18)
C18 0.077(3) 0.073(3) 0.066(2) -0.011(2) -0.009(2) -0.035(2)
C22 0.0470(18) 0.0485(18) 0.0481(18) -0.0076(14) -0.0071(14) -0.0195(15)
C24 0.0497(18) 0.0464(17) 0.0432(15) -0.0062(13) -0.0090(13) -0.0186(14)
C25 0.074(3) 0.072(3) 0.068(3) -0.013(2) -0.015(2) -0.023(2)
C26 0.076(3) 0.075(3) 0.071(3) -0.017(2) -0.014(2) -0.026(3)
C28 0.075(3) 0.066(2) 0.065(2) -0.0097(18) -0.010(2) -0.030(2)
O2 0.154(9) 0.134(10) 0.102(5) -0.022(6) -0.017(6) -0.069(9)
O3 0.313(14) 0.236(9) 0.211(8) 0.002(7) -0.093(9) -0.100(9)
O4 0.304(14) 0.266(12) 0.165(6) -0.027(7) -0.019(7) -0.160(11)
O5 0.201(8) 0.197(7) 0.160(6) -0.029(5) -0.008(5) -0.080(6)

loop_
_geom_bond_atom_site_label_1
_geom_bond_atom_site_label_2
_geom_bond_distance
_geom_bond_site_symmetry_2
_geom_bond_publ_flag
Cu1 N29 2.002(3) . y
Cu1 N19 2.011(3) . y
Cu1 N13 2.023(3) . y
Cu1 N23 2.025(3) . y
Cu1 O1 2.180(3) . y
Cu1 Cu1 2.9502(8) 2_665 y
O1 H1A 0.6839 . ?
O1 H1B 0.7043 . ?
N11 C16 1.316(6) . ?
N11 C12 1.319(6) . ?
N13 C12 1.331(5) . ?
N13 C14 1.351(4) . ?
N16 C16 1.347(6) . ?
N16 H16A 0.8599 . ?
N16 H16B 0.8601 . ?
N17 C18 1.326(6) 2_665 ?
N17 C15 1.483(6) . ?
N19 C14 1.354(5) 2_665 ?
N19 C18 1.360(5) . ?
N21 C22 1.304(5) . ?
N21 C26 1.490(7) . ?
N23 C22 1.335(5) . ?
N23 C24 1.361(5) . ?
N26 C26 1.373(6) . ?
N26 H26A 0.8601 . ?
N26 H26B 0.8600 . ?
N27 C28 1.321(6) 2_665 ?
N27 C25 1.509(7) . ?
N29 C24 1.340(5) 2_665 ?
N29 C28 1.346(5) . ?
C12 H12 0.8971 . ?
C14 N19 1.354(5) 2_665 ?
C14 C15 1.387(5) . ?
C15 C16 1.366(6) . ?
C18 N17 1.326(6) 2_665 ?
C18 H18 0.9866 . ?
C22 H22 0.9421 . ?
C24 N29 1.340(5) 2_665 ?
C24 C25 1.372(6) . ?
C25 C26 1.224(8) . ?
C28 N27 1.321(6) 2_665 ?
C28 H28 0.9629 . ?
O2 O2 1.096(18) 2_656 ?
O2 H2A 0.6445 . ?
O2 H2B 0.8477 . ?
O3 H3A 0.8504 . ?
O3 H3B 1.0042 . ?
O4 H4A 1.0153 . ?
O4 H4B 0.9526 . ?
O5 H5A 1.0854 . ?
O5 H5B 1.0289 . ?
